data_4340493
loop_
_publ_author_name
'Zhang, Kun'
'Jin, Chao'
'Sun, Yuchen'
'Chang, Feifan'
'Huang, Wei'

_publ_section_title
;
 Base-Induced Self-Assembly for One-Dimensional Coordination Polymers via
 Chiral Pendant-Armed Schiff Base Mononuclear Pb(II) Macrocycles.
;
_journal_issue 15
_journal_name_full 'Inorganic chemistry'
_journal_page_first 7803
_journal_paper_doi 10.1021/ic5008846
_journal_volume 53
_journal_year 2014
_chemical_absolute_configuration rm
_chemical_formula_moiety 'C27 H27 Cl2 N5 O8 Pb'
_chemical_formula_sum 'C27 H27 Cl2 N5 O8 Pb'
_chemical_formula_weight 827.63
_chemical_name_systematic
; 
 ? 
;
_space_group_IT_number 4
_symmetry_cell_setting monoclinic
_symmetry_space_group_name_Hall 'P 2yb'
_symmetry_space_group_name_H-M 'P 1 21 1'
_atom_sites_solution_hydrogens geom
_atom_sites_solution_primary direct
_atom_sites_solution_secondary difmap
_audit_creation_method SHELXL-97
_cell_angle_alpha 90.00
_cell_angle_beta 92.7730(10)
_cell_angle_gamma 90.00
_cell_formula_units_Z 2
_cell_length_a 10.5675(8)
_cell_length_b 12.4531(9)
_cell_length_c 10.6929(8)
_cell_measurement_reflns_used 3035
_cell_measurement_temperature 291(2)
_cell_measurement_theta_max 24.095
_cell_measurement_theta_min 2.512
_cell_volume 1405.52(18)
_computing_cell_refinement SMART
_computing_data_collection 'SMART (BRUKER 2000)'
_computing_data_reduction 'SAINT (BRUKER 2000)'
_computing_molecular_graphics SHELXTL
_computing_publication_material SHELXTL
_computing_structure_refinement SHELXTL
_computing_structure_solution 'SHELXTL (BRUKER 2000)'
_diffrn_ambient_temperature 291(2)
_diffrn_measured_fraction_theta_full 0.995
_diffrn_measured_fraction_theta_max 0.995
_diffrn_measurement_device_type 'Bruker CCD area detector'
_diffrn_measurement_method '\f and \w scans'
_diffrn_radiation_monochromator graphite
_diffrn_radiation_source 'sealed tube'
_diffrn_radiation_type MoK\a
_diffrn_radiation_wavelength 0.71073
_diffrn_reflns_av_R_equivalents 0.0301
_diffrn_reflns_av_sigmaI/netI 0.0572
_diffrn_reflns_limit_h_max 11
_diffrn_reflns_limit_h_min -13
_diffrn_reflns_limit_k_max 16
_diffrn_reflns_limit_k_min -14
_diffrn_reflns_limit_l_max 13
_diffrn_reflns_limit_l_min -13
_diffrn_reflns_number 9414
_diffrn_reflns_theta_full 27.44
_diffrn_reflns_theta_max 27.44
_diffrn_reflns_theta_min 1.91
_diffrn_standards_decay_% 0
_diffrn_standards_interval_count 0
_diffrn_standards_interval_time 0
_diffrn_standards_number 0
_exptl_absorpt_coefficient_mu 6.253
_exptl_absorpt_correction_T_max 0.5736
_exptl_absorpt_correction_T_min 0.5736
_exptl_absorpt_correction_type multi-scan
_exptl_absorpt_process_details 'SADABS, Bruker(2000)'
_exptl_crystal_colour red
_exptl_crystal_density_diffrn 1.956
_exptl_crystal_density_method 'not measured'
_exptl_crystal_description block
_exptl_crystal_F_000 808
_exptl_crystal_size_max 0.10
_exptl_crystal_size_mid 0.10
_exptl_crystal_size_min 0.10
_refine_diff_density_max 1.537
_refine_diff_density_min -0.893
_refine_diff_density_rms 0.121
_refine_ls_abs_structure_details 'Flack H D (1983), Acta Cryst. A39, 876-881'
_refine_ls_abs_structure_Flack 0.022(9)
_refine_ls_extinction_method none
_refine_ls_goodness_of_fit_ref 1.004
_refine_ls_hydrogen_treatment constr
_refine_ls_matrix_type full
_refine_ls_number_parameters 389
_refine_ls_number_reflns 5377
_refine_ls_number_restraints 38
_refine_ls_restrained_S_all 1.005
_refine_ls_R_factor_all 0.0489
_refine_ls_R_factor_gt 0.0357
_refine_ls_shift/su_max 0.001
_refine_ls_shift/su_mean 0.000
_refine_ls_structure_factor_coef Fsqd
_refine_ls_weighting_details 'calc w=1/[\s^2^(Fo^2^)+(0.0424P)^2^] where P=(Fo^2^+2Fc^2^)/3'
_refine_ls_weighting_scheme calc
_refine_ls_wR_factor_gt 0.0774
_refine_ls_wR_factor_ref 0.0823
_reflns_number_gt 4526
_reflns_number_total 5377
_reflns_threshold_expression >2sigma(I)
_cod_data_source_file ic5008846_si_002.cif
_cod_data_source_block R-1
_cod_depositor_comments
;
The following automatic conversions were performed:

'_symmetry_cell_setting' value 'Monoclinic' changed to 'monoclinic'
according to
/usr/data/users/saulius/crontab/automatic-downloads/rss-feeds/ACS/lib/dictionaries/cif_core.dic
dictionary named 'cif_core.dic' version 2.4.2 from 2011-04-26.

Automatic conversion script
Id: cif_fix_values 2281 2013-09-26 08:29:07Z andrius 

 Adding full bibliography for 4340493--4340494.cif.
;
_cod_original_sg_symbol_H-M 'P 21'
_cod_database_code 4340493

loop_
_symmetry_equiv_pos_as_xyz
'x, y, z'
'-x, y+1/2, -z'

loop_
_atom_site_label
_atom_site_type_symbol
_atom_site_fract_x
_atom_site_fract_y
_atom_site_fract_z
_atom_site_U_iso_or_equiv
_atom_site_adp_type
_atom_site_occupancy
_atom_site_symmetry_multiplicity
_atom_site_calc_flag
_atom_site_refinement_flags
Pb1 Pb 0.29171(2) 0.92939(4) 0.54984(2) 0.03098(8) Uani 1 1 d .
C1 C 0.0599(11) 0.7866(7) 0.6727(11) 0.029(2) Uani 1 1 d .
C2 C 0.1018(10) 0.7972(8) 0.8006(12) 0.030(2) Uani 1 1 d .
C3 C 0.0175(10) 0.7837(8) 0.8940(12) 0.031(2) Uani 1 1 d .
H3 H 0.0457 0.7882 0.9775 0.037 Uiso 1 1 calc R
C4 C -0.1118(11) 0.7631(8) 0.8627(12) 0.031(2) Uani 1 1 d .
C5 C -0.1531(10) 0.7529(7) 0.7402(12) 0.030(2) Uani 1 1 d .
H5 H -0.2375 0.7361 0.7204 0.036 Uiso 1 1 calc R
C6 C -0.0688(9) 0.7676(7) 0.6440(10) 0.023(2) Uani 1 1 d .
C7 C 0.2388(10) 0.8206(9) 0.8383(12) 0.030(3) Uani 1 1 d .
H7A H 0.2481 0.8191 0.9290 0.036 Uiso 1 1 calc R
H7B H 0.2904 0.7630 0.8071 0.036 Uiso 1 1 calc R
C8 C 0.4277(6) 0.9429(12) 0.8399(6) 0.027(2) Uani 1 1 d .
H8 H 0.4517 1.0162 0.8175 0.033 Uiso 1 1 calc R
C9 C 0.5162(8) 0.8616(9) 0.7756(9) 0.053(3) Uani 1 1 d .
H9A H 0.4867 0.7898 0.7889 0.079 Uiso 1 1 calc R
H9B H 0.6010 0.8689 0.8109 0.079 Uiso 1 1 calc R
H9C H 0.5153 0.8761 0.6873 0.079 Uiso 1 1 calc R
C10 C 0.4483(5) 0.9280(15) 0.9818(6) 0.0344(15) Uani 1 1 d .
C11 C 0.4528(14) 1.0229(12) 1.0555(18) 0.053(4) Uani 1 1 d .
H11 H 0.4442 1.0892 1.0159 0.063 Uiso 1 1 calc R
C12 C 0.4695(16) 1.0194(19) 1.1837(19) 0.067(5) Uani 1 1 d .
H12 H 0.4703 1.0822 1.2309 0.080 Uiso 1 1 calc R
C13 C 0.4851(8) 0.920(2) 1.2411(9) 0.065(4) Uani 1 1 d .
H13 H 0.4966 0.9163 1.3277 0.078 Uiso 1 1 calc R
C14 C 0.4838(15) 0.8306(18) 1.1728(18) 0.064(5) Uani 1 1 d .
H14 H 0.4966 0.7646 1.2123 0.077 Uiso 1 1 calc R
C15 C 0.4638(12) 0.8344(12) 1.0441(14) 0.038(3) Uani 1 1 d .
H15 H 0.4609 0.7705 0.9992 0.046 Uiso 1 1 calc R
C16 C 0.2203(10) 1.0188(9) 0.8454(12) 0.029(3) Uani 1 1 d .
H16A H 0.2666 1.0828 0.8234 0.035 Uiso 1 1 calc R
H16B H 0.2248 1.0138 0.9360 0.035 Uiso 1 1 calc R
C17 C 0.0823(10) 1.0357(7) 0.8036(11) 0.024(2) Uani 1 1 d .
C18 C 0.0449(10) 1.0440(7) 0.6755(11) 0.025(2) Uani 1 1 d .
C19 C -0.0889(9) 1.0634(7) 0.6467(11) 0.027(2) Uani 1 1 d .
C20 C -0.1748(10) 1.0768(8) 0.7385(11) 0.032(2) Uani 1 1 d .
H20 H -0.2595 1.0916 0.7176 0.038 Uiso 1 1 calc R
C21 C -0.1326(11) 1.0680(8) 0.8608(12) 0.034(3) Uani 1 1 d .
C22 C -0.0053(10) 1.0479(8) 0.8925(11) 0.030(2) Uani 1 1 d .
H22 H 0.0208 1.0426 0.9766 0.036 Uiso 1 1 calc R
C23 C -0.1364(12) 1.0610(8) 0.5183(12) 0.033(2) Uani 1 1 d U
H23 H -0.2215 1.0782 0.5036 0.040 Uiso 1 1 calc R
C24 C -0.1363(12) 1.0173(9) 0.2944(11) 0.041(3) Uani 1 1 d .
H24A H -0.1995 1.0724 0.2765 0.049 Uiso 1 1 calc R
H24B H -0.0729 1.0229 0.2321 0.049 Uiso 1 1 calc R
C25 C -0.1969(8) 0.9116(9) 0.2839(8) 0.045(3) Uani 1 1 d .
H25A H -0.2397 0.9080 0.2017 0.054 Uiso 1 1 calc R
H25B H -0.2622 0.9096 0.3446 0.054 Uiso 1 1 calc R
C26 C -0.1200(11) 0.8099(8) 0.3008(11) 0.035(2) Uani 1 1 d .
H26A H -0.1758 0.7493 0.2834 0.042 Uiso 1 1 calc R
H26B H -0.0563 0.8093 0.2385 0.042 Uiso 1 1 calc R
C27 C -0.1222(12) 0.7698(7) 0.5202(13) 0.033(2) Uani 1 1 d .
H27 H -0.2077 0.7536 0.5072 0.040 Uiso 1 1 calc R
Cl1 Cl -0.2168(3) 0.7524(3) 0.9820(4) 0.0444(8) Uani 1 1 d .
Cl2 Cl -0.2406(3) 1.0772(3) 0.9778(4) 0.0487(8) Uani 1 1 d .
N1 N -0.0567(10) 0.7936(7) 0.4231(10) 0.032(2) Uani 1 1 d .
N2 N -0.0741(9) 1.0378(7) 0.4222(10) 0.032(2) Uani 1 1 d U
N3 N 0.2897(4) 0.9228(10) 0.7950(5) 0.0251(14) Uani 1 1 d .
N4 N 0.1757(7) 0.9284(19) 0.2634(7) 0.0691(12) Uani 1 1 d U
N5 N 0.4960(17) 1.1402(19) 0.532(2) 0.116(2) Uani 1 1 d U
O1 O 0.1422(8) 0.7950(6) 0.5860(9) 0.0354(19) Uani 1 1 d .
H1A H 0.1124 0.7873 0.5032 0.053 Uiso 1 1 d R
O2 O 0.1226(7) 1.0393(6) 0.5838(8) 0.0297(17) Uani 1 1 d .
H2A H 0.0669 1.0294 0.5099 0.044 Uiso 1 1 d R
O3 O 0.1982(9) 0.8347(9) 0.3110(8) 0.0698(13) Uani 1 1 d U
O4 O 0.1805(9) 1.0005(8) 0.3365(8) 0.0696(13) Uani 1 1 d U
O5 O 0.1504(6) 0.9172(11) 0.1518(5) 0.0702(15) Uani 1 1 d U
O6 O 0.3833(10) 1.1410(9) 0.5762(12) 0.116(2) Uani 1 1 d U
O7 O 0.5466(10) 1.0649(10) 0.5288(12) 0.116(2) Uani 1 1 d U
O8 O 0.5387(12) 1.2150(14) 0.4895(17) 0.119(2) Uani 1 1 d U

loop_
_atom_site_aniso_label
_atom_site_aniso_U_11
_atom_site_aniso_U_22
_atom_site_aniso_U_33
_atom_site_aniso_U_23
_atom_site_aniso_U_13
_atom_site_aniso_U_12
Pb1 0.02536(12) 0.03345(13) 0.03448(13) 0.0004(3) 0.00500(8) 0.0000(3)
C1 0.039(5) 0.015(5) 0.034(5) -0.003(4) 0.006(4) -0.010(4)
C2 0.025(5) 0.029(5) 0.034(5) 0.002(4) -0.005(4) -0.003(4)
C3 0.030(5) 0.028(5) 0.033(5) 0.012(4) -0.007(4) -0.003(4)
C4 0.030(5) 0.023(5) 0.039(6) 0.006(4) 0.007(4) -0.001(4)
C5 0.026(5) 0.025(5) 0.040(5) 0.002(4) 0.000(4) 0.000(4)
C6 0.021(4) 0.019(5) 0.028(5) -0.008(4) 0.004(3) 0.003(3)
C7 0.026(5) 0.028(5) 0.036(6) 0.005(4) -0.003(4) -0.007(4)
C8 0.017(3) 0.025(6) 0.039(3) -0.004(5) 0.002(2) 0.004(4)
C9 0.030(5) 0.084(8) 0.044(5) -0.010(5) -0.001(4) 0.008(5)
C10 0.017(3) 0.040(4) 0.045(4) -0.006(9) -0.006(3) 0.001(7)
C11 0.040(8) 0.039(8) 0.078(12) -0.012(8) -0.002(7) 0.004(6)
C12 0.049(9) 0.096(13) 0.055(11) -0.033(9) 0.000(7) 0.000(8)
C13 0.030(4) 0.125(12) 0.038(4) 0.003(12) -0.001(3) -0.002(10)
C14 0.031(7) 0.104(13) 0.056(10) 0.034(10) -0.010(7) -0.010(7)
C15 0.022(6) 0.055(8) 0.036(7) 0.003(6) -0.008(5) -0.002(5)
C16 0.024(5) 0.033(6) 0.030(5) 0.001(4) -0.003(4) -0.004(4)
C17 0.022(4) 0.020(5) 0.030(5) 0.000(4) -0.003(4) 0.004(3)
C18 0.026(4) 0.016(5) 0.034(5) 0.005(4) 0.003(4) 0.007(4)
C19 0.022(5) 0.023(5) 0.036(5) 0.007(4) -0.005(4) -0.003(4)
C20 0.019(4) 0.040(6) 0.036(5) 0.002(5) 0.001(4) 0.002(4)
C21 0.035(5) 0.029(5) 0.037(5) -0.004(5) 0.004(4) 0.002(4)
C22 0.025(5) 0.032(5) 0.033(5) -0.015(4) -0.004(4) 0.000(4)
C23 0.037(5) 0.026(5) 0.036(5) -0.001(5) -0.006(3) 0.004(4)
C24 0.061(7) 0.036(6) 0.022(5) -0.003(5) -0.018(5) -0.003(5)
C25 0.049(5) 0.046(9) 0.037(4) 0.005(5) -0.013(4) -0.005(5)
C26 0.036(5) 0.035(6) 0.033(5) 0.007(5) -0.009(4) 0.002(4)
C27 0.035(5) 0.019(5) 0.043(6) -0.003(4) -0.011(4) -0.008(4)
Cl1 0.0367(15) 0.0601(19) 0.0370(15) 0.0100(13) 0.0082(11) -0.0036(12)
Cl2 0.0368(15) 0.064(2) 0.0465(16) -0.0040(15) 0.0163(12) 0.0049(14)
N1 0.044(5) 0.029(5) 0.024(4) 0.001(4) -0.003(3) -0.001(4)
N2 0.034(4) 0.026(4) 0.034(4) -0.004(4) -0.007(3) -0.002(3)
N3 0.019(2) 0.023(4) 0.033(3) 0.003(4) -0.001(2) 0.005(4)
N4 0.065(2) 0.096(4) 0.047(2) -0.009(3) 0.0095(19) 0.007(3)
N5 0.088(5) 0.105(5) 0.156(5) -0.023(5) 0.003(4) -0.030(4)
O1 0.035(4) 0.040(4) 0.031(4) -0.001(3) 0.003(3) -0.006(3)
O2 0.018(3) 0.043(4) 0.028(4) -0.003(3) -0.002(3) 0.008(3)
O3 0.066(2) 0.095(4) 0.049(2) -0.009(3) 0.010(2) 0.005(3)
O4 0.066(2) 0.095(4) 0.048(2) -0.009(3) 0.010(2) 0.008(3)
O5 0.067(2) 0.099(4) 0.044(2) -0.009(3) 0.007(2) 0.005(4)
O6 0.087(5) 0.104(5) 0.157(5) -0.024(5) 0.003(4) -0.029(4)
O7 0.085(5) 0.106(5) 0.156(5) -0.026(5) 0.002(4) -0.026(4)
O8 0.094(5) 0.106(5) 0.157(5) -0.019(5) 0.005(4) -0.034(4)

loop_
_atom_type_symbol
_atom_type_description
_atom_type_scat_dispersion_real
_atom_type_scat_dispersion_imag
_atom_type_scat_source
C C 0.0033 0.0016 'International Tables Vol C Tables 4.2.6.8 and 6.1.1.4'
H H 0.0000 0.0000 'International Tables Vol C Tables 4.2.6.8 and 6.1.1.4'
N N 0.0061 0.0033 'International Tables Vol C Tables 4.2.6.8 and 6.1.1.4'
O O 0.0106 0.0060 'International Tables Vol C Tables 4.2.6.8 and 6.1.1.4'
Pb Pb -3.3944 10.1111 'International Tables Vol C Tables 4.2.6.8 and 6.1.1.4'
Cl Cl 0.1484 0.1585 'International Tables Vol C Tables 4.2.6.8 and 6.1.1.4'

loop_
_geom_angle_atom_site_label_1
_geom_angle_atom_site_label_2
_geom_angle_atom_site_label_3
_geom_angle
O2 Pb1 O1 82.2(2)
O2 Pb1 N3 79.4(3)
O1 Pb1 N3 77.0(3)
O2 Pb1 O4 67.8(3)
O1 Pb1 O4 96.0(3)
N3 Pb1 O4 147.2(3)
O2 Pb1 O6 72.1(3)
O1 Pb1 O6 151.8(3)
N3 Pb1 O6 87.0(4)
O4 Pb1 O6 84.9(3)
O2 Pb1 O3 98.3(3)
O1 Pb1 O3 69.9(3)
N3 Pb1 O3 146.8(3)
O4 Pb1 O3 43.5(2)
O6 Pb1 O3 124.2(3)
O1 C1 C6 122.1(11)
O1 C1 C2 119.2(10)
C6 C1 C2 118.7(11)
C3 C2 C1 120.1(10)
C3 C2 C7 118.3(11)
C1 C2 C7 121.6(11)
C2 C3 C4 120.1(11)
C2 C3 H3 120.0
C4 C3 H3 120.0
C5 C4 C3 120.2(11)
C5 C4 Cl1 120.8(9)
C3 C4 Cl1 119.0(10)
C4 C5 C6 120.4(10)
C4 C5 H5 119.8
C6 C5 H5 119.8
C1 C6 C5 120.4(10)
C1 C6 C27 122.7(11)
C5 C6 C27 116.7(10)
N3 C7 C2 116.4(9)
N3 C7 H7A 108.2
C2 C7 H7A 108.2
N3 C7 H7B 108.2
C2 C7 H7B 108.2
H7A C7 H7B 107.3
C10 C8 N3 112.2(6)
C10 C8 C9 107.4(9)
N3 C8 C9 109.7(9)
C10 C8 H8 109.2
N3 C8 H8 109.2
C9 C8 H8 109.2
C8 C9 H9A 109.5
C8 C9 H9B 109.5
H9A C9 H9B 109.5
C8 C9 H9C 109.5
H9A C9 H9C 109.5
H9B C9 H9C 109.5
C15 C10 C11 116.4(7)
C15 C10 C8 127.0(14)
C11 C10 C8 116.6(15)
C12 C11 C10 121.8(16)
C12 C11 H11 119.1
C10 C11 H11 119.1
C11 C12 C13 118.4(17)
C11 C12 H12 120.8
C13 C12 H12 120.8
C14 C13 C12 120.5(9)
C14 C13 H13 119.8
C12 C13 H13 119.8
C13 C14 C15 120.8(17)
C13 C14 H14 119.6
C15 C14 H14 119.6
C10 C15 C14 122.1(16)
C10 C15 H15 119.0
C14 C15 H15 119.0
N3 C16 C17 118.6(9)
N3 C16 H16A 107.7
C17 C16 H16A 107.7
N3 C16 H16B 107.7
C17 C16 H16B 107.7
H16A C16 H16B 107.1
C22 C17 C18 120.0(10)
C22 C17 C16 118.9(10)
C18 C17 C16 121.0(10)
O2 C18 C17 124.5(10)
O2 C18 C19 119.1(10)
C17 C18 C19 116.3(10)
C20 C19 C23 118.0(10)
C20 C19 C18 122.5(10)
C23 C19 C18 119.4(11)
C21 C20 C19 118.4(10)
C21 C20 H20 120.8
C19 C20 H20 120.8
C20 C21 C22 120.9(12)
C20 C21 Cl2 119.3(9)
C22 C21 Cl2 119.8(10)
C17 C22 C21 121.9(11)
C17 C22 H22 119.0
C21 C22 H22 119.0
N2 C23 C19 126.9(11)
N2 C23 H23 116.5
C19 C23 H23 116.5
C25 C24 N2 113.0(9)
C25 C24 H24A 109.0
N2 C24 H24A 109.0
C25 C24 H24B 109.0
N2 C24 H24B 109.0
H24A C24 H24B 107.8
C24 C25 C26 120.9(7)
C24 C25 H25A 107.1
C26 C25 H25A 107.1
C24 C25 H25B 107.1
C26 C25 H25B 107.1
H25A C25 H25B 106.8
N1 C26 C25 116.5(10)
N1 C26 H26A 108.2
C25 C26 H26A 108.2
N1 C26 H26B 108.2
C25 C26 H26B 108.2
H26A C26 H26B 107.3
N1 C27 C6 123.0(11)
N1 C27 H27 118.5
C6 C27 H27 118.5
C27 N1 C26 120.5(10)
C23 N2 C24 123.1(10)
C7 N3 C16 112.4(6)
C7 N3 C8 113.6(9)
C16 N3 C8 103.3(9)
C7 N3 Pb1 111.3(7)
C16 N3 Pb1 111.0(6)
C8 N3 Pb1 104.7(4)
O4 N4 O5 137(2)
O4 N4 O3 114.9(8)
O5 N4 O3 108.1(18)
O7 N5 O8 119(2)
O7 N5 O6 119(2)
O8 N5 O6 121.7(19)
C1 O1 Pb1 130.6(7)
C1 O1 H1A 117.4
Pb1 O1 H1A 96.7
C18 O2 Pb1 131.8(7)
C18 O2 H2A 103.8
Pb1 O2 H2A 104.0
N4 O3 Pb1 91.6(7)
N4 O4 Pb1 108.3(10)
N5 O6 Pb1 105.8(12)

loop_
_geom_bond_atom_site_label_1
_geom_bond_atom_site_label_2
_geom_bond_distance
Pb1 O2 2.294(7)
Pb1 O1 2.346(8)
Pb1 N3 2.624(5)
Pb1 O4 2.666(9)
Pb1 O6 2.817(11)
Pb1 O3 2.940(9)
C1 O1 1.306(14)
C1 C6 1.400(15)
C1 C2 1.423(17)
C2 C3 1.381(17)
C2 C7 1.513(15)
C3 C4 1.414(16)
C3 H3 0.9300
C4 C5 1.367(18)
C4 Cl1 1.736(13)
C5 C6 1.405(17)
C5 H5 0.9300
C6 C27 1.413(17)
C7 N3 1.465(15)
C7 H7A 0.9700
C7 H7B 0.9700
C8 C10 1.533(10)
C8 N3 1.534(8)
C8 C9 1.561(13)
C8 H8 0.9800
C9 H9A 0.9600
C9 H9B 0.9600
C9 H9C 0.9600
C10 C15 1.35(2)
C10 C11 1.42(2)
C11 C12 1.37(3)
C11 H11 0.9300
C12 C13 1.38(3)
C12 H12 0.9300
C13 C14 1.33(3)
C13 H13 0.9300
C14 C15 1.38(2)
C14 H14 0.9300
C15 H15 0.9300
C16 N3 1.515(15)
C16 C17 1.518(14)
C16 H16A 0.9700
C16 H16B 0.9700
C17 C22 1.367(16)
C17 C18 1.411(16)
C18 O2 1.310(14)
C18 C19 1.452(14)
C19 C20 1.379(16)
C19 C23 1.439(17)
C20 C21 1.365(18)
C20 H20 0.9300
C21 C22 1.395(16)
C21 Cl2 1.737(13)
C22 H22 0.9300
C23 N2 1.281(16)
C23 H23 0.9300
C24 C25 1.466(15)
C24 N2 1.509(14)
C24 H24A 0.9700
C24 H24B 0.9700
C25 C26 1.511(13)
C25 H25A 0.9700
C25 H25B 0.9700
C26 N1 1.454(15)
C26 H26A 0.9700
C26 H26B 0.9700
C27 N1 1.309(17)
C27 H27 0.9300
N4 O4 1.190(19)
N4 O5 1.218(9)
N4 O3 1.29(2)
N5 O7 1.08(2)
N5 O8 1.138(16)
N5 O6 1.30(2)
O1 H1A 0.9300
O2 H2A 0.9700
